data_4060920
loop_
_publ_author_name
'Lee, John P.'
'Pittard, Karl A.'
'DeYonker, Nathan J.'
'Cundari, Thomas R.'
'Gunnoe, T. Brent'
'Petersen, Jeffrey L.'

_publ_section_title
;
 Reactions of a Ru(II) Phenyl Complex with Substrates that Possess
 C--N or C--O Multiple Bonds: C--C Bond Formation, N--H Bond Cleavage,
 and Decarbonylation Reactions
;
_journal_coden_ASTM ORGND7
_journal_issue 6
_journal_name_full Organometallics
_journal_page_first 1500
_journal_page_last 1510
_journal_paper_doi 10.1021/om050967h
_journal_volume 25
_journal_year 2006
_chemical_formula_sum 'C26.5 H33 B N6 O2 Ru'
_chemical_formula_weight 579.47
_space_group_IT_number 2
_symmetry_cell_setting triclinic
_symmetry_space_group_name_Hall '-P 1'
_symmetry_space_group_name_H-M 'P -1'
_cell_angle_alpha 79.2150(10)
_cell_angle_beta 78.1050(10)
_cell_angle_gamma 83.3230(10)
_cell_formula_units_Z 2
_cell_length_a 7.5379(4)
_cell_length_b 11.8576(6)
_cell_length_c 15.3064(7)
_cell_measurement_temperature 295(2)
_cell_volume 1310.78(11)
_diffrn_ambient_temperature 295(2)
_exptl_crystal_density_diffrn 1.468
_cod_duplicate_entry 4074877
_cod_original_formula_sum 'C26.50 H33 B N6 O2 Ru'
_cod_database_code 4060920

loop_
_symmetry_equiv_pos_as_xyz
'x, y, z'
'-x, -y, -z'

loop_
_atom_site_label
_atom_site_type_symbol
_atom_site_fract_x
_atom_site_fract_y
_atom_site_fract_z
_atom_site_U_iso_or_equiv
_atom_site_adp_type
_atom_site_occupancy
_atom_site_symmetry_multiplicity
_atom_site_calc_flag
_atom_site_refinement_flags
_atom_site_disorder_assembly
_atom_site_disorder_group
Ru1 Ru 0.759403(17) 0.024082(11) 0.750244(7) 0.04290(4) Uani 1 1 d . . .
O1 O 0.5475(2) 0.18161(16) 0.62372(9) 0.0843(5) Uani 1 1 d . . .
O2 O 0.4386(2) 0.03920(17) 0.90202(10) 0.0897(6) Uani 1 1 d . . .
N1 N 0.91965(19) -0.08608(12) 0.83501(8) 0.0457(3) Uani 1 1 d . . .
N2 N 1.02683(19) -0.17527(12) 0.80346(8) 0.0459(3) Uani 1 1 d . . .
N3 N 0.69880(19) -0.13663(13) 0.71776(8) 0.0469(3) Uani 1 1 d . . .
N4 N 0.8360(2) -0.21898(13) 0.70039(8) 0.0499(3) Uani 1 1 d . . .
N5 N 0.99307(19) 0.01327(13) 0.64669(7) 0.0464(3) Uani 1 1 d . . .
N6 N 1.08796(18) -0.09051(13) 0.63942(8) 0.0458(3) Uani 1 1 d . . .
B1 B 1.0296(3) -0.19853(18) 0.70720(11) 0.0495(5) Uani 1 1 d . . .
H1A H 1.114(3) -0.2655(18) 0.6945(11) 0.059 Uiso 1 1 calc . . .
C1 C 0.9420(3) -0.08959(17) 0.91991(10) 0.0546(5) Uani 1 1 d . . .
H1 H 0.8829 -0.0385 0.9578 0.065 Uiso 1 1 calc R . .
C2 C 1.0654(3) -0.17984(19) 0.94313(10) 0.0633(5) Uani 1 1 d . . .
H2 H 1.1058 -0.2007 0.9978 0.076 Uiso 1 1 calc R . .
C3 C 1.1156(3) -0.23205(17) 0.86821(10) 0.0556(5) Uani 1 1 d . . .
H3 H 1.1979 -0.2964 0.8630 0.067 Uiso 1 1 calc R . .
C4 C 0.5488(3) -0.17689(18) 0.70729(11) 0.0579(5) Uani 1 1 d . . .
H4 H 0.4339 -0.1378 0.7155 0.070 Uiso 1 1 calc R . .
C5 C 0.5859(3) -0.2845(2) 0.68258(14) 0.0750(6) Uani 1 1 d . . .
H5 H 0.5045 -0.3307 0.6711 0.090 Uiso 1 1 calc R . .
C6 C 0.7700(3) -0.30817(18) 0.67866(13) 0.0659(5) Uani 1 1 d . . .
H6 H 0.8375 -0.3749 0.6635 0.079 Uiso 1 1 calc R . .
C7 C 1.0752(3) 0.08891(18) 0.57929(10) 0.0571(5) Uani 1 1 d . . .
H7 H 1.0383 0.1670 0.5683 0.069 Uiso 1 1 calc R . .
C8 C 1.2213(3) 0.0364(2) 0.52816(10) 0.0644(6) Uani 1 1 d . . .
H8 H 1.3000 0.0704 0.4775 0.077 Uiso 1 1 calc R . .
C9 C 1.2259(3) -0.07746(19) 0.56816(9) 0.0582(5) Uani 1 1 d . . .
H9 H 1.3105 -0.1357 0.5491 0.070 Uiso 1 1 calc R . .
C10 C 0.6283(3) 0.12076(17) 0.67161(11) 0.0556(5) Uani 1 1 d . . .
C11 C 0.5604(3) 0.03155(17) 0.84499(11) 0.0576(5) Uani 1 1 d . . .
C12 C 0.8524(3) 0.16863(16) 0.78056(10) 0.0496(4) Uani 1 1 d . . .
C13 C 0.7461(3) 0.27112(18) 0.79256(12) 0.0625(5) Uani 1 1 d . . .
H13 H 0.6246 0.2768 0.7871 0.075 Uiso 1 1 calc R . .
C14 C 0.8152(4) 0.36478(18) 0.81233(13) 0.0709(6) Uani 1 1 d . . .
H14 H 0.7395 0.4316 0.8189 0.085 Uiso 1 1 calc R . .
C15 C 0.9930(3) 0.36134(18) 0.82251(12) 0.0667(6) Uani 1 1 d . . .
C16 C 1.1020(3) 0.26075(18) 0.80992(11) 0.0637(5) Uani 1 1 d . . .
H16 H 1.2234 0.2559 0.8153 0.076 Uiso 1 1 calc R . .
C17 C 1.0337(3) 0.16817(17) 0.78964(11) 0.0561(5) Uani 1 1 d . . .
H17 H 1.1112 0.1024 0.7816 0.067 Uiso 1 1 calc R . .
C18 C 1.0669(4) 0.4628(2) 0.84544(18) 0.0980(8) Uani 1 1 d . . .
H18A H 1.0816 0.4464 0.9075 0.147 Uiso 1 1 calc R . .
H18B H 0.9836 0.5298 0.8366 0.147 Uiso 1 1 calc R . .
H18C H 1.1825 0.4768 0.8068 0.147 Uiso 1 1 calc R . .

loop_
_atom_site_aniso_label
_atom_site_aniso_U_11
_atom_site_aniso_U_22
_atom_site_aniso_U_33
_atom_site_aniso_U_23
_atom_site_aniso_U_13
_atom_site_aniso_U_12
Ru1 0.04121(7) 0.04534(7) 0.04229(5) -0.00805(5) -0.00828(5) -0.00226(5)
O1 0.0885(10) 0.0865(11) 0.0770(7) -0.0035(7) -0.0372(7) 0.0185(9)
O2 0.0674(10) 0.1128(14) 0.0735(7) -0.0171(9) 0.0173(8) 0.0033(10)
N1 0.0480(7) 0.0461(7) 0.0436(5) -0.0070(5) -0.0099(5) -0.0050(6)
N2 0.0455(7) 0.0469(7) 0.0461(5) -0.0056(5) -0.0128(5) -0.0034(6)
N3 0.0410(7) 0.0527(8) 0.0485(5) -0.0085(6) -0.0100(5) -0.0070(6)
N4 0.0499(7) 0.0507(7) 0.0526(6) -0.0120(6) -0.0134(6) -0.0062(6)
N5 0.0464(7) 0.0507(7) 0.0424(5) -0.0065(5) -0.0085(5) -0.0075(6)
N6 0.0394(6) 0.0564(8) 0.0432(5) -0.0119(5) -0.0098(5) -0.0013(6)
B1 0.0493(10) 0.0531(10) 0.0491(7) -0.0144(7) -0.0129(7) -0.0007(9)
C1 0.0627(10) 0.0612(10) 0.0431(6) -0.0104(7) -0.0134(7) -0.0100(9)
C2 0.0724(12) 0.0705(12) 0.0487(7) -0.0002(8) -0.0226(8) -0.0094(10)
C3 0.0566(10) 0.0527(10) 0.0575(7) 0.0009(7) -0.0211(7) -0.0022(8)
C4 0.0469(9) 0.0676(11) 0.0632(8) -0.0107(8) -0.0149(7) -0.0132(8)
C5 0.0701(11) 0.0787(13) 0.0892(11) -0.0162(10) -0.0299(10) -0.0288(11)
C6 0.0774(12) 0.0532(10) 0.0762(9) -0.0194(8) -0.0241(9) -0.0112(10)
C7 0.0626(10) 0.0620(10) 0.0478(7) -0.0013(7) -0.0131(7) -0.0179(9)
C8 0.0564(10) 0.0899(14) 0.0445(7) -0.0037(8) -0.0014(7) -0.0232(10)
C9 0.0461(9) 0.0867(13) 0.0428(6) -0.0176(7) -0.0063(6) -0.0019(9)
C10 0.0522(10) 0.0603(10) 0.0545(7) -0.0122(7) -0.0103(7) -0.0009(9)
C11 0.0546(10) 0.0580(10) 0.0581(8) -0.0098(8) -0.0085(8) 0.0005(9)
C12 0.0554(9) 0.0464(8) 0.0470(6) -0.0077(6) -0.0091(7) -0.0055(8)
C13 0.0644(12) 0.0552(10) 0.0665(9) -0.0135(8) -0.0100(9) 0.0016(9)
C14 0.0924(16) 0.0491(10) 0.0711(9) -0.0177(8) -0.0123(11) 0.0019(11)
C15 0.0962(15) 0.0528(10) 0.0557(7) -0.0095(7) -0.0204(9) -0.0135(11)
C16 0.0706(12) 0.0619(11) 0.0639(8) -0.0086(8) -0.0224(8) -0.0129(10)
C17 0.0613(10) 0.0491(9) 0.0600(7) -0.0085(7) -0.0173(8) -0.0032(9)
C18 0.135(2) 0.0680(13) 0.1047(14) -0.0209(12) -0.0365(15) -0.0307(15)

loop_
_geom_bond_atom_site_label_1
_geom_bond_atom_site_label_2
_geom_bond_distance
_geom_bond_site_symmetry_2
_geom_bond_publ_flag
Ru1 C10 1.8572(18) . ?
Ru1 C11 1.8659(18) . ?
Ru1 C12 2.0871(19) . ?
Ru1 N1 2.1198(13) . ?
Ru1 N5 2.1222(13) . ?
Ru1 N3 2.1766(15) . ?
O1 C10 1.146(2) . ?
O2 C11 1.137(2) . ?
N1 C1 1.3371(19) . ?
N1 N2 1.3549(19) . ?
N2 C3 1.343(2) . ?
N2 B1 1.545(2) . ?
N3 C4 1.327(2) . ?
N3 N4 1.358(2) . ?
N4 C6 1.341(3) . ?
N4 B1 1.534(3) . ?
N5 C7 1.331(2) . ?
N5 N6 1.361(2) . ?
N6 C9 1.342(2) . ?
N6 B1 1.535(2) . ?
C1 C2 1.378(3) . ?
C2 C3 1.369(3) . ?
C4 C5 1.380(3) . ?
C5 C6 1.375(3) . ?
C7 C8 1.372(3) . ?
C8 C9 1.373(3) . ?
C12 C13 1.396(3) . ?
C12 C17 1.401(3) . ?
C13 C14 1.386(3) . ?
C14 C15 1.376(4) . ?
C15 C16 1.388(3) . ?
C15 C18 1.508(3) . ?
C16 C17 1.375(3) . ?
